data_4322554
loop_
_publ_author_name
'Elisa Campazzi'
'Euro Solari'
'Rosario Scopelliti'
'Carlo Floriani'

_publ_contact_author_address
;
Institut de Chimie Min\'erale et Analytique
BCH # 3307
Universit\'e de Lausanne
CH-1015 Lausanne
Switzerland
;
_publ_contact_author_email carlo.floriani@icma.unil.ch
_publ_contact_author_fax '+4121 692 3905'
_publ_contact_author_name 'Carlo Floriani'
_publ_contact_author_phone '+4121 692 3902'
_publ_section_title
;
 Cyclopentadienyl Behavior of Pyrrolyl Anions within the
 meso-Octaethylporphyrinogen-Binding Lanthanides: Carbon-Hydrogen and
 Metal-Carbon Bond Rearrangements
;
_journal_name_full 'Inorganic Chemistry'
_journal_page_first 6240
_journal_page_last 6245
_journal_paper_doi 10.1021/ic990742x
_journal_volume 38
_journal_year 1999
_chemical_formula_sum 'C48 H72 Gd N4 Na O3'
_chemical_formula_weight 933.34
_chemical_name_systematic
; 
 ? 
;
_space_group_IT_number 14
_symmetry_cell_setting monoclinic
_symmetry_space_group_name_Hall '-P 2ybc'
_symmetry_space_group_name_H-M 'P 1 21/c 1'
_atom_sites_solution_hydrogens geom
_atom_sites_solution_primary direct
_atom_sites_solution_secondary difmap
_audit_creation_method SHELXL-97
_cell_angle_alpha 90.00
_cell_angle_beta 94.05(3)
_cell_angle_gamma 90.00
_cell_formula_units_Z 4
_cell_length_a 12.426(3)
_cell_length_b 16.322(3)
_cell_length_c 22.572(5)
_cell_measurement_reflns_used '200 spots from first image'
_cell_measurement_temperature 143(2)
_cell_volume 4566.6(17)
_computing_cell_refinement 'marresearch, marHKL, release 1.9.1'
_computing_data_collection 'marresearch, mar345, release 1.2.11'
_computing_data_reduction 'marresearch, marHKL'
_computing_molecular_graphics 'Bruker, SHELXTL, release 5.1'
_computing_publication_material 'Bruker, SHELXTL'
_computing_structure_refinement 'SHELXL-97 (Sheldrick, 1997)'
_computing_structure_solution 'SHELXS-97 (Sheldrick, 1990)'
_diffrn_ambient_temperature 143(2)
_diffrn_measured_fraction_theta_max 0.686
_diffrn_measurement_device_type 'mar345 IPDS'
_diffrn_measurement_method 'phi scan'
_diffrn_radiation_monochromator graphite
_diffrn_radiation_source 'fine-focus sealed tube'
_diffrn_radiation_type MoK\a
_diffrn_radiation_wavelength 0.71070
_diffrn_reflns_av_R_equivalents 0.2480
_diffrn_reflns_av_sigmaI/netI 0.2976
_diffrn_reflns_limit_h_max 14
_diffrn_reflns_limit_h_min -13
_diffrn_reflns_limit_k_max 18
_diffrn_reflns_limit_k_min -18
_diffrn_reflns_limit_l_max 23
_diffrn_reflns_limit_l_min -23
_diffrn_reflns_number 15927
_diffrn_reflns_theta_max 25.02
_diffrn_reflns_theta_min 1.54
_exptl_absorpt_coefficient_mu 1.506
_exptl_absorpt_correction_type none
_exptl_crystal_colour 'dark yellow'
_exptl_crystal_density_diffrn 1.358
_exptl_crystal_density_method 'not measured'
_exptl_crystal_description irregular
_exptl_crystal_F_000 1948
_exptl_crystal_size_max 0.22
_exptl_crystal_size_mid 0.17
_exptl_crystal_size_min 0.13
_refine_diff_density_max 1.129
_refine_diff_density_min -0.603
_refine_diff_density_rms 0.143
_refine_ls_extinction_coef 0.0018(3)
_refine_ls_extinction_expression Fc^*^=kFc[1+0.001xFc^2^\l^3^/sin(2\q)]^-1/4^
_refine_ls_extinction_method SHELXL
_refine_ls_goodness_of_fit_ref 0.906
_refine_ls_hydrogen_treatment mixed
_refine_ls_matrix_type full
_refine_ls_number_parameters 528
_refine_ls_number_reflns 5531
_refine_ls_number_restraints 94
_refine_ls_restrained_S_all 0.898
_refine_ls_R_factor_all 0.2011
_refine_ls_R_factor_gt 0.0747
_refine_ls_shift/su_max 0.000
_refine_ls_shift/su_mean 0.000
_refine_ls_structure_factor_coef Fsqd
_refine_ls_weighting_details 'calc w=1/[\s^2^(Fo^2^)+(0.0885P)^2^+0.0000P] where P=(Fo^2^+2Fc^2^)/3'
_refine_ls_weighting_scheme calc
_refine_ls_wR_factor_gt 0.1627
_refine_ls_wR_factor_ref 0.2187
_reflns_number_gt 2171
_reflns_number_total 5531
_reflns_threshold_expression >2sigma(I)
_cod_data_source_file ic990742x_2.cif
_cod_data_source_block 7
_cod_original_cell_volume 4566.6(16)
_cod_database_code 4322554

loop_
_symmetry_equiv_pos_as_xyz
'x, y, z'
'-x, y+1/2, -z+1/2'
'-x, -y, -z'
'x, -y-1/2, z-1/2'

loop_
_atom_site_label
_atom_site_type_symbol
_atom_site_fract_x
_atom_site_fract_y
_atom_site_fract_z
_atom_site_U_iso_or_equiv
_atom_site_adp_type
_atom_site_occupancy
_atom_site_symmetry_multiplicity
_atom_site_calc_flag
_atom_site_refinement_flags
_atom_site_disorder_assembly
_atom_site_disorder_group
Gd1 Gd 0.12292(8) -0.15763(6) -0.20020(4) 0.0447(4) Uani 1 1 d . . .
N1 N 0.1260(12) -0.1496(10) -0.0914(6) 0.050(4) Uani 1 1 d . . .
N2 N 0.1988(12) -0.2981(8) -0.1594(6) 0.035(4) Uani 1 1 d . . .
N3 N 0.2624(12) -0.1706(11) -0.2685(6) 0.052(4) Uani 1 1 d . . .
N4 N 0.2324(13) -0.0221(10) -0.1886(7) 0.051(5) Uani 1 1 d . . .
C1 C 0.1757(16) -0.0870(12) -0.0577(8) 0.047(5) Uani 1 1 d . . .
C2 C 0.2044(17) -0.1181(15) -0.0023(9) 0.062(6) Uani 1 1 d . . .
H2 H 0.2412 -0.0879 0.0289 0.075 Uiso 1 1 calc R . .
C3 C 0.1726(17) -0.2000(13) 0.0024(8) 0.056(6) Uani 1 1 d . . .
H3 H 0.1816 -0.2351 0.0359 0.067 Uiso 1 1 calc R . .
C4 C 0.1230(16) -0.2182(12) -0.0557(9) 0.051(6) Uani 1 1 d . . .
C5 C 0.0730(16) -0.2959(11) -0.0766(8) 0.045(5) Uani 1 1 d . . .
C6 C 0.0940(16) -0.3028(10) -0.1432(8) 0.039(5) Uani 1 1 d . . .
C7 C 0.0245(16) -0.3163(10) -0.1915(7) 0.041(4) Uani 1 1 d . . .
H7 H -0.0520 -0.3196 -0.1926 0.050 Uiso 1 1 calc R . .
C8 C 0.0887(15) -0.3243(10) -0.2388(8) 0.041(4) Uani 1 1 d . . .
H8 H 0.0631 -0.3340 -0.2789 0.050 Uiso 1 1 calc R . .
C9 C 0.1962(15) -0.3160(9) -0.2188(8) 0.035(5) Uani 1 1 d . . .
C10 C 0.2960(14) -0.3221(11) -0.2521(7) 0.045(5) Uani 1 1 d . . .
C11 C 0.3328(18) -0.2356(12) -0.2713(7) 0.044(5) Uani 1 1 d . . .
C12 C 0.4224(15) -0.2135(12) -0.2972(7) 0.041(5) Uani 1 1 d . . .
H12 H 0.4807 -0.2481 -0.3058 0.049 Uiso 1 1 calc R . .
C13 C 0.4132(17) -0.1292(12) -0.3089(7) 0.048(6) Uani 1 1 d . . .
H13 H 0.4653 -0.0956 -0.3259 0.058 Uiso 1 1 calc R . .
C14 C 0.3164(18) -0.1050(12) -0.2914(8) 0.046(5) Uani 1 1 d . . .
C15 C 0.2598(15) -0.0236(11) -0.2966(7) 0.042(5) Uani 1 1 d . . .
C16 C 0.1869(17) -0.0153(10) -0.2463(9) 0.042(5) Uani 1 1 d . . .
C17 C 0.0766(17) -0.0012(11) -0.2452(8) 0.051(6) Uani 1 1 d . . .
H17 H 0.0255 0.0024 -0.2785 0.061 Uiso 1 1 calc R . .
C18 C 0.0560(16) 0.0067(11) -0.1847(8) 0.043(5) Uani 1 1 d . . .
H18 H -0.0113 0.0189 -0.1692 0.052 Uiso 1 1 calc R . .
C19 C 0.1525(19) -0.0067(12) -0.1526(9) 0.051(6) Uani 1 1 d . . .
C20 C 0.1782(16) 0.0006(11) -0.0857(8) 0.050(5) Uani 1 1 d . . .
C21 C -0.0510(16) -0.2967(11) -0.0692(7) 0.051(5) Uani 1 1 d . . .
H21A H -0.0829 -0.2467 -0.0879 0.061 Uiso 1 1 calc R . .
H21B H -0.0828 -0.3444 -0.0912 0.061 Uiso 1 1 calc R . .
C22 C -0.0833(16) -0.3008(11) -0.0059(8) 0.061(6) Uani 1 1 d . . .
H22A H -0.0318 -0.3352 0.0177 0.092 Uiso 1 1 calc R . .
H22B H -0.1557 -0.3244 -0.0054 0.092 Uiso 1 1 calc R . .
H22C H -0.0832 -0.2455 0.0110 0.092 Uiso 1 1 calc R . .
C23 C 0.1291(18) -0.3687(10) -0.0444(8) 0.057(6) Uani 1 1 d . . .
H23A H 0.1198 -0.3640 -0.0013 0.069 Uiso 1 1 calc R . .
H23B H 0.2074 -0.3661 -0.0499 0.069 Uiso 1 1 calc R . .
C24 C 0.0848(18) -0.4535(12) -0.0668(8) 0.068(7) Uani 1 1 d . . .
H24A H 0.0079 -0.4574 -0.0600 0.102 Uiso 1 1 calc R . .
H24B H 0.1242 -0.4974 -0.0451 0.102 Uiso 1 1 calc R . .
H24C H 0.0943 -0.4589 -0.1093 0.102 Uiso 1 1 calc R . .
C25 C 0.3840(14) -0.3620(9) -0.2109(8) 0.042(5) Uani 1 1 d . . .
H25A H 0.4010 -0.3245 -0.1770 0.050 Uiso 1 1 calc R . .
H25B H 0.4499 -0.3668 -0.2328 0.050 Uiso 1 1 calc R . .
C26 C 0.3586(16) -0.4475(11) -0.1856(8) 0.063(6) Uani 1 1 d . . .
H26A H 0.2839 -0.4485 -0.1742 0.094 Uiso 1 1 calc R . .
H26B H 0.4077 -0.4587 -0.1506 0.094 Uiso 1 1 calc R . .
H26C H 0.3681 -0.4893 -0.2159 0.094 Uiso 1 1 calc R . .
C27 C 0.2682(16) -0.3760(11) -0.3080(8) 0.050(5) Uani 1 1 d . . .
H27A H 0.2326 -0.4267 -0.2953 0.060 Uiso 1 1 calc R . .
H27B H 0.2152 -0.3460 -0.3347 0.060 Uiso 1 1 calc R . .
C28 C 0.3634(16) -0.4001(12) -0.3434(7) 0.062(6) Uani 1 1 d . . .
H28A H 0.3904 -0.3516 -0.3632 0.093 Uiso 1 1 calc R . .
H28B H 0.3400 -0.4412 -0.3733 0.093 Uiso 1 1 calc R . .
H28C H 0.4210 -0.4231 -0.3165 0.093 Uiso 1 1 calc R . .
C29 C 0.3440(14) 0.0449(11) -0.2912(8) 0.046(5) Uani 1 1 d . . .
H29A H 0.3888 0.0376 -0.2536 0.056 Uiso 1 1 calc R . .
H29B H 0.3919 0.0396 -0.3242 0.056 Uiso 1 1 calc R . .
C30 C 0.2972(16) 0.1303(10) -0.2924(8) 0.059(6) Uani 1 1 d . . .
H30A H 0.2663 0.1428 -0.3325 0.089 Uiso 1 1 calc R . .
H30B H 0.3543 0.1699 -0.2810 0.089 Uiso 1 1 calc R . .
H30C H 0.2406 0.1337 -0.2643 0.089 Uiso 1 1 calc R . .
C31 C 0.1948(15) -0.0168(12) -0.3567(7) 0.053(6) Uani 1 1 d . . .
H31A H 0.1481 -0.0658 -0.3617 0.064 Uiso 1 1 calc R . .
H31B H 0.1469 0.0315 -0.3553 0.064 Uiso 1 1 calc R . .
C32 C 0.2589(16) -0.0091(12) -0.4106(7) 0.066(7) Uani 1 1 d . . .
H32A H 0.3046 0.0398 -0.4069 0.099 Uiso 1 1 calc R . .
H32B H 0.2095 -0.0044 -0.4463 0.099 Uiso 1 1 calc R . .
H32C H 0.3043 -0.0578 -0.4139 0.099 Uiso 1 1 calc R . .
C33 C 0.2961(16) 0.0334(12) -0.0726(8) 0.057(6) Uani 1 1 d . . .
H33A H 0.3131 0.0335 -0.0291 0.069 Uiso 1 1 calc R . .
H33B H 0.3467 -0.0051 -0.0901 0.069 Uiso 1 1 calc R . .
C34 C 0.3160(17) 0.1199(12) -0.0965(9) 0.070(7) Uani 1 1 d . . .
H34A H 0.3104 0.1188 -0.1400 0.105 Uiso 1 1 calc R . .
H34B H 0.3883 0.1384 -0.0823 0.105 Uiso 1 1 calc R . .
H34C H 0.2620 0.1577 -0.0825 0.105 Uiso 1 1 calc R . .
C35 C 0.0922(16) 0.0569(11) -0.0596(8) 0.059(6) Uani 1 1 d . . .
H35A H 0.0220 0.0279 -0.0627 0.071 Uiso 1 1 calc R . .
H35B H 0.0841 0.1068 -0.0844 0.071 Uiso 1 1 calc R . .
C36 C 0.1175(17) 0.0838(12) 0.0072(8) 0.068(7) Uani 1 1 d . . .
H36A H 0.1272 0.0349 0.0323 0.101 Uiso 1 1 calc R . .
H36B H 0.0574 0.1164 0.0203 0.101 Uiso 1 1 calc R . .
H36C H 0.1837 0.1166 0.0105 0.101 Uiso 1 1 calc R . .
O1 O -0.0455(10) -0.1595(8) -0.2623(5) 0.053(3) Uani 1 1 d . . .
C37 C -0.1574(17) -0.1456(14) -0.2481(9) 0.069(7) Uani 1 1 d . . .
H37A H -0.1749 -0.1806 -0.2143 0.083 Uiso 1 1 calc R . .
H37B H -0.1674 -0.0876 -0.2369 0.083 Uiso 1 1 calc R . .
C38 C -0.2283(15) -0.1657(15) -0.3007(10) 0.073(7) Uani 1 1 d . . .
H38A H -0.2780 -0.2108 -0.2917 0.088 Uiso 1 1 calc R . .
H38B H -0.2718 -0.1174 -0.3138 0.088 Uiso 1 1 calc R . .
C39 C -0.159(2) -0.191(2) -0.3463(11) 0.18(2) Uani 1 1 d . . .
H39A H -0.1690 -0.2498 -0.3547 0.210 Uiso 1 1 calc R . .
H39B H -0.1786 -0.1599 -0.3834 0.210 Uiso 1 1 calc R . .
C40 C -0.0497(18) -0.1746(14) -0.3268(8) 0.064(7) Uani 1 1 d . . .
H40A H -0.0229 -0.1261 -0.3476 0.077 Uiso 1 1 calc R . .
H40B H -0.0039 -0.2222 -0.3354 0.077 Uiso 1 1 calc R . .
Na1 Na 0.3225(6) -0.2264(5) -0.0805(3) 0.059(2) Uani 1 1 d . B .
O2 O 0.4715(10) -0.1558(9) -0.1049(5) 0.063(4) Uani 1 1 d . . .
C41 C 0.567(2) -0.1386(18) -0.0707(9) 0.116(12) Uani 1 1 d . . .
H41A H 0.5801 -0.1800 -0.0390 0.140 Uiso 1 1 calc R . .
H41B H 0.5634 -0.0837 -0.0522 0.140 Uiso 1 1 calc R . .
C42 C 0.6542(19) -0.1416(15) -0.1144(9) 0.089(8) Uani 1 1 d . . .
H42A H 0.7060 -0.0961 -0.1070 0.107 Uiso 1 1 calc R . .
H42B H 0.6940 -0.1941 -0.1109 0.107 Uiso 1 1 calc R . .
C43 C 0.5963(16) -0.1336(14) -0.1748(9) 0.071(7) Uani 1 1 d . . .
H43A H 0.6035 -0.1841 -0.1985 0.085 Uiso 1 1 calc R . .
H43B H 0.6239 -0.0865 -0.1968 0.085 Uiso 1 1 calc R . .
C44 C 0.4814(17) -0.1201(11) -0.1604(8) 0.054(6) Uani 1 1 d . . .
H44A H 0.4651 -0.0608 -0.1591 0.064 Uiso 1 1 calc R . .
H44B H 0.4311 -0.1462 -0.1908 0.064 Uiso 1 1 calc R . .
O3 O 0.4287(12) -0.3113(8) -0.0194(6) 0.064(4) Uani 1 1 d U . .
C45 C 0.4489(18) -0.2938(14) 0.0416(8) 0.071(7) Uani 1 1 d . B .
H45A H 0.3895 -0.3143 0.0646 0.085 Uiso 1 1 calc R . .
H45B H 0.4570 -0.2341 0.0483 0.085 Uiso 1 1 calc R . .
C46 C 0.5527(18) -0.3381(16) 0.0592(9) 0.086(7) Uani 1 1 d U . .
H46A H 0.6160 -0.3080 0.0462 0.103 Uiso 1 1 calc R A 1
H46B H 0.5616 -0.3473 0.1026 0.103 Uiso 1 1 calc R A 1
C47A C 0.536(4) -0.411(3) 0.0283(18) 0.087(10) Uani 0.55(3) 1 d PU B 1
H47A H 0.4979 -0.4512 0.0521 0.104 Uiso 0.55(3) 1 calc PR B 1
H47B H 0.6061 -0.4352 0.0186 0.104 Uiso 0.55(3) 1 calc PR B 1
C48A C 0.472(4) -0.389(3) -0.0251(18) 0.070(9) Uani 0.55(3) 1 d PU B 1
H48A H 0.5175 -0.3908 -0.0594 0.085 Uiso 0.55(3) 1 calc PR B 1
H48B H 0.4131 -0.4298 -0.0324 0.085 Uiso 0.55(3) 1 calc PR B 1
C47B C 0.610(4) -0.354(4) 0.0066(19) 0.078(10) Uani 0.45(3) 1 d PU B 2
H47C H 0.6439 -0.4093 0.0086 0.094 Uiso 0.45(3) 1 calc PR B 2
H47D H 0.6662 -0.3126 0.0015 0.094 Uiso 0.45(3) 1 calc PR B 2
C48B C 0.521(4) -0.350(4) -0.043(2) 0.064(9) Uani 0.45(3) 1 d PU B 2
H48C H 0.5451 -0.3175 -0.0770 0.076 Uiso 0.45(3) 1 calc PR B 2
H48D H 0.5016 -0.4057 -0.0579 0.076 Uiso 0.45(3) 1 calc PR B 2

loop_
_atom_site_aniso_label
_atom_site_aniso_U_11
_atom_site_aniso_U_22
_atom_site_aniso_U_33
_atom_site_aniso_U_23
_atom_site_aniso_U_13
_atom_site_aniso_U_12
Gd1 0.0416(6) 0.0415(6) 0.0504(6) -0.0014(6) -0.0017(4) 0.0004(7)
N1 0.051(11) 0.030(10) 0.068(10) -0.018(10) -0.005(8) 0.001(9)
N2 0.038(11) 0.027(9) 0.038(9) 0.007(7) -0.007(8) 0.008(8)
N3 0.036(10) 0.045(12) 0.074(10) 0.000(9) 0.005(8) 0.001(10)
N4 0.053(13) 0.050(12) 0.049(10) 0.000(9) -0.003(10) 0.008(10)
C1 0.049(15) 0.041(13) 0.051(12) -0.011(10) -0.001(10) 0.005(11)
C2 0.043(15) 0.086(19) 0.057(15) -0.008(13) -0.007(11) 0.009(13)
C3 0.076(18) 0.040(14) 0.051(13) 0.003(11) 0.001(12) 0.004(13)
C4 0.049(15) 0.034(14) 0.070(15) -0.007(11) 0.011(11) 0.003(11)
C5 0.044(14) 0.037(13) 0.057(13) 0.004(10) 0.014(10) -0.009(11)
C6 0.039(14) 0.036(12) 0.046(12) 0.009(9) 0.023(11) -0.004(10)
C7 0.039(10) 0.033(10) 0.053(9) -0.006(7) 0.005(7) 0.014(7)
C8 0.039(10) 0.033(10) 0.053(9) -0.006(7) 0.005(7) 0.014(7)
C9 0.033(13) 0.011(11) 0.058(13) -0.006(8) -0.012(10) -0.004(8)
C10 0.026(12) 0.066(17) 0.043(11) -0.004(10) 0.005(9) -0.001(10)
C11 0.060(16) 0.036(14) 0.036(11) 0.008(9) -0.005(11) -0.020(12)
C12 0.030(13) 0.047(15) 0.045(11) -0.013(10) 0.005(10) -0.010(11)
C13 0.051(16) 0.046(15) 0.049(12) -0.003(9) 0.012(11) 0.008(11)
C14 0.041(15) 0.047(15) 0.048(12) -0.007(10) -0.011(10) -0.005(12)
C15 0.039(13) 0.038(13) 0.049(12) 0.000(9) 0.008(10) 0.012(10)
C16 0.038(15) 0.012(11) 0.076(15) 0.003(9) 0.003(12) -0.002(9)
C17 0.050(17) 0.053(16) 0.047(14) 0.008(10) -0.020(11) 0.008(12)
C18 0.032(14) 0.048(14) 0.048(13) 0.012(10) -0.008(10) 0.006(10)
C19 0.053(17) 0.035(13) 0.067(15) -0.011(11) 0.021(14) -0.011(12)
C20 0.045(14) 0.042(14) 0.061(14) -0.008(10) -0.006(10) 0.005(11)
C21 0.058(16) 0.038(12) 0.058(13) 0.006(9) 0.016(11) -0.006(11)
C22 0.061(16) 0.044(13) 0.080(15) 0.006(11) 0.019(12) -0.017(11)
C23 0.076(17) 0.040(15) 0.056(13) 0.014(10) 0.001(11) -0.004(11)
C24 0.09(2) 0.051(15) 0.060(13) -0.006(11) 0.009(12) 0.008(14)
C25 0.036(12) 0.022(12) 0.066(12) -0.004(9) -0.003(9) -0.001(9)
C26 0.064(16) 0.056(15) 0.067(13) 0.017(11) 0.004(11) 0.031(12)
C27 0.051(15) 0.044(14) 0.054(12) 0.000(9) 0.001(11) -0.005(10)
C28 0.057(16) 0.091(18) 0.039(12) -0.004(11) 0.008(11) -0.010(13)
C29 0.041(14) 0.043(13) 0.055(12) -0.004(9) 0.005(10) -0.002(10)
C30 0.057(15) 0.028(13) 0.093(15) 0.002(10) 0.008(12) 0.027(10)
C31 0.037(13) 0.062(15) 0.060(13) 0.008(10) -0.001(11) -0.014(11)
C32 0.077(18) 0.075(17) 0.046(12) 0.007(10) 0.008(12) -0.009(13)
C33 0.054(16) 0.060(16) 0.057(12) -0.018(11) 0.005(11) -0.017(12)
C34 0.055(16) 0.055(16) 0.103(17) -0.004(13) 0.025(13) -0.015(12)
C35 0.058(16) 0.027(13) 0.098(16) -0.002(11) 0.038(13) -0.017(11)
C36 0.080(18) 0.047(14) 0.072(15) 0.002(11) -0.020(12) -0.010(13)
O1 0.049(9) 0.047(8) 0.061(8) -0.004(8) -0.004(6) -0.010(9)
C37 0.042(15) 0.070(18) 0.098(17) -0.021(14) 0.018(13) -0.001(14)
C38 0.024(14) 0.088(19) 0.104(18) 0.008(17) -0.018(14) -0.014(15)
C39 0.09(3) 0.37(6) 0.076(19) -0.07(3) 0.019(18) -0.10(3)
C40 0.084(19) 0.069(19) 0.041(13) 0.005(11) 0.006(11) 0.008(14)
Na1 0.051(6) 0.067(6) 0.056(5) 0.003(4) -0.010(4) -0.006(4)
O2 0.057(10) 0.080(10) 0.049(8) 0.010(8) -0.011(7) -0.018(10)
C41 0.10(2) 0.19(3) 0.053(15) 0.045(17) -0.024(15) -0.06(2)
C42 0.077(19) 0.11(2) 0.079(17) 0.022(15) -0.014(15) 0.019(17)
C43 0.038(15) 0.09(2) 0.085(16) -0.006(12) 0.010(12) 0.000(12)
C44 0.074(18) 0.036(12) 0.050(13) 0.008(9) 0.001(11) -0.004(11)
O3 0.070(10) 0.057(10) 0.063(9) 0.002(7) -0.003(7) 0.003(7)
C45 0.075(19) 0.078(17) 0.059(15) -0.006(12) 0.004(12) 0.012(14)
C46 0.061(14) 0.123(18) 0.069(11) 0.000(13) -0.017(10) 0.033(16)
C47A 0.08(2) 0.095(19) 0.087(19) 0.017(15) -0.006(16) 0.019(17)
C48A 0.07(2) 0.067(17) 0.073(18) -0.005(15) -0.002(15) 0.014(16)
C47B 0.072(17) 0.09(2) 0.072(17) 0.00(2) -0.007(12) 0.02(2)
C48B 0.073(19) 0.05(2) 0.063(14) -0.013(19) -0.004(13) 0.003(19)

loop_
_atom_type_symbol
_atom_type_description
_atom_type_scat_dispersion_real
_atom_type_scat_dispersion_imag
_atom_type_scat_source
C C 0.0033 0.0016 'International Tables Vol C Tables 4.2.6.8 and 6.1.1.4'
H H 0.0000 0.0000 'International Tables Vol C Tables 4.2.6.8 and 6.1.1.4'
N N 0.0061 0.0033 'International Tables Vol C Tables 4.2.6.8 and 6.1.1.4'
O O 0.0106 0.0060 'International Tables Vol C Tables 4.2.6.8 and 6.1.1.4'
Na Na 0.0362 0.0249 'International Tables Vol C Tables 4.2.6.8 and 6.1.1.4'
Gd Gd -0.1653 3.9035 'International Tables Vol C Tables 4.2.6.8 and 6.1.1.4'

loop_
_geom_angle_atom_site_label_1
_geom_angle_atom_site_label_2
_geom_angle_atom_site_label_3
_geom_angle
_geom_angle_site_symmetry_1
_geom_angle_site_symmetry_3
_geom_angle_publ_flag
N3 Gd1 O1 104.9(4) . . ?
N3 Gd1 N1 133.1(5) . . ?
O1 Gd1 N1 121.9(4) . . ?
N3 Gd1 N4 75.2(6) . . ?
O1 Gd1 N4 119.4(5) . . ?
N1 Gd1 N4 83.3(5) . . ?
N3 Gd1 N2 83.8(5) . . ?
O1 Gd1 N2 117.7(5) . . ?
N1 Gd1 N2 73.5(5) . . ?
N4 Gd1 N2 122.4(5) . . ?
N3 Gd1 C16 65.3(6) . . ?
O1 Gd1 C16 93.1(5) . . ?
N1 Gd1 C16 110.9(6) . . ?
N4 Gd1 C16 30.4(5) . . ?
N2 Gd1 C16 141.5(5) . . ?
N3 Gd1 C19 104.5(6) . . ?
O1 Gd1 C19 109.1(6) . . ?
N1 Gd1 C19 64.0(6) . . ?
N4 Gd1 C19 29.4(5) . . ?
N2 Gd1 C19 128.5(6) . . ?
C16 Gd1 C19 48.0(6) . . ?
N3 Gd1 C6 110.5(6) . . ?
O1 Gd1 C6 97.1(5) . . ?
N1 Gd1 C6 64.5(5) . . ?
N4 Gd1 C6 140.9(5) . . ?
N2 Gd1 C6 29.8(4) . . ?
C16 Gd1 C6 169.7(6) . . ?
C19 Gd1 C6 128.5(6) . . ?
N3 Gd1 C9 64.1(6) . . ?
O1 Gd1 C9 100.3(5) . . ?
N1 Gd1 C9 102.6(5) . . ?
N4 Gd1 C9 129.1(5) . . ?
N2 Gd1 C9 29.2(4) . . ?
C16 Gd1 C9 129.4(6) . . ?
C19 Gd1 C9 150.5(6) . . ?
C6 Gd1 C9 47.2(5) . . ?
N3 Gd1 C17 89.2(6) . . ?
O1 Gd1 C17 69.9(5) . . ?
N1 Gd1 C17 107.7(6) . . ?
N4 Gd1 C17 49.6(5) . . ?
N2 Gd1 C17 170.8(6) . . ?
C16 Gd1 C17 29.3(5) . . ?
C19 Gd1 C17 47.9(5) . . ?
C6 Gd1 C17 159.0(6) . . ?
C9 Gd1 C17 148.8(6) . . ?
N3 Gd1 C18 113.1(6) . . ?
O1 Gd1 C18 80.6(5) . . ?
N1 Gd1 C18 79.1(5) . . ?
N4 Gd1 C18 48.6(5) . . ?
N2 Gd1 C18 152.2(5) . . ?
C16 Gd1 C18 47.8(6) . . ?
C19 Gd1 C18 28.6(5) . . ?
C6 Gd1 C18 135.4(5) . . ?
C9 Gd1 C18 177.2(6) . . ?
C17 Gd1 C18 29.1(5) . . ?
N3 Gd1 C7 107.0(5) . . ?
O1 Gd1 C7 71.1(5) . . ?
N1 Gd1 C7 87.5(5) . . ?
N4 Gd1 C7 168.8(5) . . ?
N2 Gd1 C7 48.1(5) . . ?
C16 Gd1 C7 160.5(5) . . ?
C19 Gd1 C7 147.2(5) . . ?
C6 Gd1 C7 27.9(5) . . ?
C9 Gd1 C7 47.1(5) . . ?
C17 Gd1 C7 140.4(5) . . ?
C18 Gd1 C7 135.5(5) . . ?
C4 N1 C1 107.9(14) . . ?
C4 N1 Gd1 122.7(12) . . ?
C1 N1 Gd1 124.0(13) . . ?
C4 N1 Na1 68.8(10) . . ?
C1 N1 Na1 85.9(10) . . ?
Gd1 N1 Na1 90.9(5) . . ?
C9 N2 C6 106.8(15) . . ?
C9 N2 Na1 138.7(12) . . ?
C6 N2 Na1 112.0(11) . . ?
C9 N2 Gd1 81.9(8) . . ?
C6 N2 Gd1 79.6(9) . . ?
Na1 N2 Gd1 91.6(5) . . ?
C11 N3 C14 104.6(15) . . ?
C11 N3 Gd1 125.7(13) . . ?
C14 N3 Gd1 124.1(14) . . ?
C19 N4 C16 106.4(17) . . ?
C19 N4 Gd1 79.4(11) . . ?
C16 N4 Gd1 78.3(10) . . ?
C2 C1 N1 107.6(18) . . ?
C2 C1 C20 134.0(19) . . ?
N1 C1 C20 118.1(16) . . ?
C2 C1 Na1 75.7(12) . . ?
N1 C1 Na1 66.4(9) . . ?
C20 C1 Na1 126.7(12) . . ?
C1 C2 C3 111.3(19) . . ?
C1 C2 Na1 77.6(11) . . ?
C3 C2 Na1 68.2(12) . . ?
C2 C3 C4 103.6(17) . . ?
C2 C3 Na1 83.8(13) . . ?
C4 C3 Na1 67.5(11) . . ?
N1 C4 C3 109.6(17) . . ?
N1 C4 C5 122.6(18) . . ?
C3 C4 C5 127.8(19) . . ?
N1 C4 Na1 81.3(11) . . ?
C3 C4 Na1 81.5(12) . . ?
C5 C4 Na1 105.9(12) . . ?
C4 C5 C23 110.3(16) . . ?
C4 C5 C6 106.1(15) . . ?
C23 C5 C6 107.6(16) . . ?
C4 C5 C21 111.7(16) . . ?
C23 C5 C21 111.2(15) . . ?
C6 C5 C21 109.8(15) . . ?
C7 C6 N2 110.8(15) . . ?
C7 C6 C5 130.5(18) . . ?
N2 C6 C5 118.7(17) . . ?
C7 C6 Gd1 82.0(10) . . ?
N2 C6 Gd1 70.7(9) . . ?
C5 C6 Gd1 115.5(11) . . ?
C6 C7 C8 105.4(17) . . ?
C6 C7 Gd1 70.1(10) . . ?
C8 C7 Gd1 76.2(11) . . ?
C7 C8 C9 109.5(16) . . ?
C7 C8 Gd1 76.0(10) . . ?
C9 C8 Gd1 72.0(10) . . ?
N2 C9 C8 107.2(17) . . ?
N2 C9 C10 122.8(16) . . ?
C8 C9 C10 130.0(17) . . ?
N2 C9 Gd1 68.9(8) . . ?
C8 C9 Gd1 79.7(10) . . ?
C10 C9 Gd1 115.4(11) . . ?
C9 C10 C25 107.8(14) . . ?
C9 C10 C11 110.4(16) . . ?
C25 C10 C11 110.1(14) . . ?
C9 C10 C27 107.4(14) . . ?
C25 C10 C27 111.2(15) . . ?
C11 C10 C27 109.8(13) . . ?
C12 C11 N3 111.2(17) . . ?
C12 C11 C10 129(2) . . ?
N3 C11 C10 119.0(18) . . ?
C11 C12 C13 106.7(18) . . ?
C14 C13 C12 107.1(19) . . ?
C13 C14 N3 110.3(18) . . ?
C13 C14 C15 131(2) . . ?
N3 C14 C15 118.5(19) . . ?
C14 C15 C16 108.9(16) . . ?
C14 C15 C29 109.1(16) . . ?
C16 C15 C29 108.6(14) . . ?
C14 C15 C31 110.3(15) . . ?
C16 C15 C31 110.6(15) . . ?
C29 C15 C31 109.4(15) . . ?
N4 C16 C17 109.4(17) . . ?
N4 C16 C15 118.2(17) . . ?
C17 C16 C15 132.3(18) . . ?
N4 C16 Gd1 71.3(10) . . ?
C17 C16 Gd1 79.5(11) . . ?
C15 C16 Gd1 115.1(11) . . ?
C16 C17 C18 106.1(16) . . ?
C16 C17 Gd1 71.2(10) . . ?
C18 C17 Gd1 77.2(10) . . ?
C19 C18 C17 106.4(18) . . ?
C19 C18 Gd1 70.2(11) . . ?
C17 C18 Gd1 73.7(11) . . ?
N4 C19 C18 111.4(18) . . ?
N4 C19 C20 120(2) . . ?
C18 C19 C20 128(2) . . ?
N4 C19 Gd1 71.1(11) . . ?
C18 C19 Gd1 81.2(12) . . ?
C20 C19 Gd1 118.5(13) . . ?
C19 C20 C35 108.7(16) . . ?
C19 C20 C1 108.6(15) . . ?
C35 C20 C1 110.7(15) . . ?
C19 C20 C33 109.9(16) . . ?
C35 C20 C33 112.6(15) . . ?
C1 C20 C33 106.3(15) . . ?
C22 C21 C5 115.5(15) . . ?
C5 C23 C24 113.2(16) . . ?
C10 C25 C26 116.9(15) . . ?
C28 C27 C10 115.7(15) . . ?
C30 C29 C15 114.4(16) . . ?
C32 C31 C15 116.5(15) . . ?
C34 C33 C20 114.7(17) . . ?
C20 C35 C36 115.4(17) . . ?
C37 O1 C40 105.9(13) . . ?
C37 O1 Gd1 131.4(10) . . ?
C40 O1 Gd1 122.7(12) . . ?
C38 C37 O1 108.3(16) . . ?
C39 C38 C37 106.7(19) . . ?
C40 C39 C38 109(2) . . ?
C39 C40 O1 107.6(18) . . ?
O2 Na1 O3 90.5(5) . . ?
O2 Na1 N2 121.5(5) . . ?
O3 Na1 N2 115.7(6) . . ?
O2 Na1 C4 146.5(7) . . ?
O3 Na1 C4 114.8(6) . . ?
N2 Na1 C4 68.6(6) . . ?
O2 Na1 N1 118.7(6) . . ?
O3 Na1 N1 142.9(6) . . ?
N2 Na1 N1 70.0(5) . . ?
C4 Na1 N1 29.9(5) . . ?
O2 Na1 C3 132.9(6) . . ?
O3 Na1 C3 94.2(6) . . ?
N2 Na1 C3 98.2(6) . . ?
C4 Na1 C3 31.0(5) . . ?
N1 Na1 C3 49.5(5) . . ?
O2 Na1 C2 106.7(6) . . ?
O3 Na1 C2 106.8(6) . . ?
N2 Na1 C2 113.0(6) . . ?
C4 Na1 C2 46.8(6) . . ?
N1 Na1 C2 45.9(5) . . ?
C3 Na1 C2 28.0(5) . . ?
O2 Na1 C1 99.9(6) . . ?
O3 Na1 C1 133.3(6) . . ?
N2 Na1 C1 97.1(5) . . ?
C4 Na1 C1 46.8(6) . . ?
N1 Na1 C1 27.7(4) . . ?
C3 Na1 C1 46.8(6) . . ?
C2 Na1 C1 26.7(5) . . ?
O2 Na1 Gd1 100.6(4) . . ?
O3 Na1 Gd1 160.6(5) . . ?
N2 Na1 Gd1 44.9(3) . . ?
C4 Na1 Gd1 62.6(5) . . ?
N1 Na1 Gd1 41.5(3) . . ?
C3 Na1 Gd1 89.9(5) . . ?
C2 Na1 Gd1 85.4(4) . . ?
C1 Na1 Gd1 60.6(4) . . ?
C41 O2 C44 106.7(15) . . ?
C41 O2 Na1 129.7(12) . . ?
C44 O2 Na1 123.5(11) . . ?
O2 C41 C42 104.6(18) . . ?
C43 C42 C41 105.6(18) . . ?
C42 C43 C44 102.5(17) . . ?
O2 C44 C43 106.2(16) . . ?
C48A O3 C45 103(2) . . ?
C48A O3 C48B 41(2) . . ?
C45 O3 C48B 111(2) . . ?
C48A O3 Na1 134.7(19) . . ?
C45 O3 Na1 121.2(12) . . ?
C48B O3 Na1 118(2) . . ?
O3 C45 C46 104.5(17) . . ?
C47A C46 C47B 60(3) . . ?
C47A C46 C45 101(2) . . ?
C47B C46 C45 109(2) . . ?
C46 C47A C48A 105(3) . . ?
O3 C48A C47A 110(3) . . ?
C46 C47B C48B 103(4) . . ?
O3 C48B C47B 107(3) . . ?

loop_
_geom_bond_atom_site_label_1
_geom_bond_atom_site_label_2
_geom_bond_distance
_geom_bond_site_symmetry_2
_geom_bond_publ_flag
Gd1 N3 2.409(15) . ?
Gd1 O1 2.436(11) . ?
Gd1 N1 2.458(14) . ?
Gd1 N4 2.601(16) . ?
Gd1 N2 2.622(13) . ?
Gd1 C16 2.689(17) . ?
Gd1 C19 2.702(19) . ?
Gd1 C6 2.732(16) . ?
Gd1 C9 2.783(16) . ?
Gd1 C17 2.793(18) . ?
Gd1 C18 2.837(19) . ?
Gd1 C7 2.877(18) . ?
N1 C4 1.38(2) . ?
N1 C1 1.39(2) . ?
N1 Na1 2.741(16) . ?
N2 C9 1.371(19) . ?
N2 C6 1.38(2) . ?
N2 Na1 2.552(15) . ?
N3 C11 1.38(2) . ?
N3 C14 1.38(2) . ?
N4 C19 1.35(2) . ?
N4 C16 1.39(2) . ?
C1 C2 1.37(2) . ?
C1 C20 1.56(2) . ?
C1 Na1 2.98(2) . ?
C2 C3 1.40(2) . ?
C2 Na1 2.96(2) . ?
C3 C4 1.44(2) . ?
C3 Na1 2.77(2) . ?
C4 C5 1.47(2) . ?
C4 Na1 2.58(2) . ?
C5 C23 1.54(2) . ?
C5 C6 1.55(2) . ?
C5 C21 1.56(2) . ?
C6 C7 1.36(2) . ?
C7 C8 1.38(2) . ?
C8 C9 1.39(2) . ?
C9 C10 1.50(2) . ?
C10 C25 1.53(2) . ?
C10 C11 1.56(2) . ?
C10 C27 1.56(2) . ?
C11 C12 1.34(2) . ?
C12 C13 1.40(2) . ?
C13 C14 1.35(2) . ?
C14 C15 1.50(2) . ?
C15 C16 1.51(2) . ?
C15 C29 1.53(2) . ?
C15 C31 1.53(2) . ?
C16 C17 1.39(2) . ?
C17 C18 1.41(2) . ?
C18 C19 1.37(2) . ?
C19 C20 1.53(3) . ?
C20 C35 1.56(2) . ?
C20 C33 1.57(2) . ?
C21 C22 1.51(2) . ?
C23 C24 1.56(2) . ?
C25 C26 1.55(2) . ?
C27 C28 1.53(2) . ?
C29 C30 1.51(2) . ?
C31 C32 1.51(2) . ?
C33 C34 1.54(2) . ?
C35 C36 1.58(2) . ?
O1 C37 1.47(2) . ?
O1 C40 1.472(19) . ?
C37 C38 1.47(3) . ?
C38 C39 1.45(3) . ?
C39 C40 1.43(3) . ?
Na1 O2 2.281(15) . ?
Na1 O3 2.303(15) . ?
O2 C41 1.40(2) . ?
O2 C44 1.396(18) . ?
C41 C42 1.52(3) . ?
C42 C43 1.50(3) . ?
C43 C44 1.50(2) . ?
O3 C48A 1.40(4) . ?
O3 C45 1.41(2) . ?
O3 C48B 1.45(5) . ?
C45 C46 1.51(3) . ?
C46 C47A 1.39(5) . ?
C46 C47B 1.45(5) . ?
C47A C48A 1.44(5) . ?
C47B C48B 1.53(6) . ?
